data_7211896
loop_
_publ_author_name
'Gibson, Emma K.'
'Winfield, John M.'
'Muir, Kenneth W.'
'Carr, Robert H.'
'Eaglesham, Archie'
'Gavezzotti, Angelo'
'Lennon, David'

_publ_section_title
;
 A structural and spectroscopic investigation of the hydrochlorination of
 4,4'-methylenedianiline.
;
_journal_issue 15
_journal_name_full 'Physical chemistry chemical physics : PCCP'
_journal_page_first 3824
_journal_page_last 3833
_journal_paper_doi 10.1039/b916368a
_journal_volume 12
_journal_year 2010
_chemical_compound_source 'synthesis as described'
_chemical_formula_moiety 'C13 H14 N2'
_chemical_formula_sum 'C13 H14 N2'
_chemical_formula_weight 198.26
_chemical_name_common di(4-aminophenyl)methane
_chemical_name_systematic
;
di(4-aminophenyl)methane
;
_space_group_IT_number 19
_symmetry_cell_setting orthorhombic
_symmetry_Int_Tables_number 19
_symmetry_space_group_name_Hall 'P 2ac 2ab'
_symmetry_space_group_name_H-M 'P 21 21 21'
_atom_sites_solution_hydrogens geom
_atom_sites_solution_primary direct
_atom_sites_solution_secondary difmap
_audit_conform_dict_location ftp://ftp.iucr.org/pub/cif_core.dic
_audit_conform_dict_name cif_core.dic
_audit_conform_dict_version 2.2
_audit_creation_date 2005-04-18T15:28:21-00:00
_audit_creation_method 'WinGX routine CIF_UPDATE'
_cell_angle_alpha 90
_cell_angle_beta 90
_cell_angle_gamma 90
_cell_formula_units_Z 4
_cell_length_a 5.9003(5)
_cell_length_b 9.5998(10)
_cell_length_c 19.1346(15)
_cell_measurement_reflns_used 1487
_cell_measurement_temperature 150(2)
_cell_measurement_theta_max 27.485
_cell_measurement_theta_min 1
_cell_measurement_wavelength 0.71069
_cell_volume 1083.82(17)
_computing_cell_refinement 'HKL Scalepack (Otwinowski & Minor 1997)'
_computing_data_collection 'Collect (Nonius BV, 1997-2000)'
_computing_data_reduction 'HKL Denzo and Scalepack (Otwinowski & Minor 1997)'
_computing_molecular_graphics 'Ortep-3 for Windows (Farrugia, 1997)'
_computing_publication_material 'WinGX publication routines (Farrugia, 1999)'
_computing_structure_refinement 'SHELXL-97 (Sheldrick, 1997)'
_computing_structure_solution 'SHELXS-97 (Sheldrick, 1997)'
_diffrn_ambient_temperature 150
_diffrn_measured_fraction_theta_full 0.974
_diffrn_measured_fraction_theta_max 0.974
_diffrn_measurement_device '95mm CCD camera on \k-goniostat'
_diffrn_measurement_device_type KappaCCD
_diffrn_measurement_method 'CCD; rotation images; thick slices'
_diffrn_orient_matrix_type 'by Nonius Collect from scalepack cell'
_diffrn_orient_matrix_UB_11 -0.357082E-1
_diffrn_orient_matrix_UB_12 -0.742677E-1
_diffrn_orient_matrix_UB_13 0.349528E-1
_diffrn_orient_matrix_UB_21 0.10657
_diffrn_orient_matrix_UB_22 0.442722E-1
_diffrn_orient_matrix_UB_23 0.340296E-1
_diffrn_orient_matrix_UB_31 -0.126855
_diffrn_orient_matrix_UB_32 0.580984E-1
_diffrn_orient_matrix_UB_33 0.187493E-1
_diffrn_radiation_monochromator graphite
_diffrn_radiation_probe x-ray
_diffrn_radiation_type MoK\a
_diffrn_radiation_wavelength 0.71073
_diffrn_reflns_av_R_equivalents 0.0798
_diffrn_reflns_av_unetI/netI 0.0882
_diffrn_reflns_limit_h_max 7
_diffrn_reflns_limit_h_min -7
_diffrn_reflns_limit_k_max 8
_diffrn_reflns_limit_k_min -12
_diffrn_reflns_limit_l_max 19
_diffrn_reflns_limit_l_min -24
_diffrn_reflns_number 6216
_diffrn_reflns_reduction_process
;
Scaled and merged with SORTAV
R.H. Blessing, (1987) Cryst. Rev. 1, 3-58
R.H. Blessing, (1989) J. Appl. Cryst. 22, 396-397
;
_diffrn_reflns_theta_full 27.48
_diffrn_reflns_theta_max 27.48
_diffrn_reflns_theta_min 2.13
_exptl_absorpt_coefficient_mu 0.073
_exptl_absorpt_correction_T_max 0.991
_exptl_absorpt_correction_T_min 0.854
_exptl_absorpt_correction_type multi-scan
_exptl_absorpt_process_details
;
R.H. Blessing, Acta Cryst. (1995), A51, 33-38
;
_exptl_crystal_colour colourless
_exptl_crystal_density_diffrn 1.215
_exptl_crystal_density_meas 1.329
_exptl_crystal_density_method 'not measured'
_exptl_crystal_description prism
_exptl_crystal_F_000 424
_exptl_crystal_size_max 0.4
_exptl_crystal_size_mid 0.15
_exptl_crystal_size_min 0.08
_refine_diff_density_max 0.16
_refine_diff_density_min -0.18
_refine_diff_density_rms 0.039
_refine_ls_abs_structure_details 'not determined'
_refine_ls_extinction_method none
_refine_ls_goodness_of_fit_ref 1.055
_refine_ls_hydrogen_treatment mixed
_refine_ls_matrix_type full
_refine_ls_number_parameters 152
_refine_ls_number_reflns 1427
_refine_ls_number_restraints 0
_refine_ls_restrained_S_all 1.055
_refine_ls_R_factor_all 0.1137
_refine_ls_R_factor_gt 0.0586
_refine_ls_shift/su_max 0
_refine_ls_shift/su_mean 0
_refine_ls_structure_factor_coef Fsqd
_refine_ls_weighting_details 'calc w=1/[\s^2^(Fo^2^)+(0.0458P)^2^+0.1125P] where P=(Fo^2^+2Fc^2^)/3'
_refine_ls_weighting_scheme calc
_refine_ls_wR_factor_gt 0.0975
_refine_ls_wR_factor_ref 0.1099
_reflns_number_gt 924
_reflns_number_total 1427
_reflns_threshold_expression >2sigma(I)
_cod_data_source_file b916368a.txt
_cod_data_source_block MDA
_cod_original_sg_symbol_H-M 'P 212121'
_cod_database_code 7211896

loop_
_symmetry_equiv_pos_as_xyz
'x, y, z'
'-x+1/2, -y, z+1/2'
'x+1/2, -y+1/2, -z'
'-x, y+1/2, -z+1/2'

loop_
_atom_site_label
_atom_site_type_symbol
_atom_site_fract_x
_atom_site_fract_y
_atom_site_fract_z
_atom_site_U_iso_or_equiv
_atom_site_adp_type
_atom_site_occupancy
_atom_site_symmetry_multiplicity
_atom_site_calc_flag
_atom_site_refinement_flags
C1 C 0.4060(5) 0.6000(4) 0.27189(13) 0.0470(9) Uani 1 1 d .
H1A H 0.5174 0.6762 0.2664 0.056 Uiso 1 1 calc R
H1B H 0.4857 0.5113 0.2621 0.056 Uiso 1 1 calc R
C11 C 0.3265(5) 0.5980(3) 0.34761(13) 0.0341(8) Uani 1 1 d .
C12 C 0.1174(5) 0.6482(3) 0.36884(14) 0.0344(8) Uani 1 1 d .
H12 H 0.0165 0.6853 0.3349 0.041 Uiso 1 1 calc R
C13 C 0.0517(5) 0.6457(3) 0.43863(13) 0.0358(8) Uani 1 1 d .
H13 H -0.0929 0.6808 0.4516 0.043 Uiso 1 1 calc R
C14 C 0.1949(5) 0.5926(3) 0.48934(13) 0.0335(7) Uani 1 1 d .
C15 C 0.4060(5) 0.5417(3) 0.46874(13) 0.0361(8) Uani 1 1 d .
H15 H 0.5072 0.5048 0.5026 0.043 Uiso 1 1 calc R
C16 C 0.4684(5) 0.5448(3) 0.39897(14) 0.0369(8) Uani 1 1 d .
H16 H 0.6127 0.5094 0.3859 0.044 Uiso 1 1 calc R
C21 C 0.2217(5) 0.6189(4) 0.21777(13) 0.0384(9) Uani 1 1 d .
C22 C 0.0581(5) 0.5184(3) 0.20677(14) 0.0419(8) Uani 1 1 d .
H22 H 0.0615 0.4353 0.2337 0.05 Uiso 1 1 calc R
C23 C -0.1117(5) 0.5363(4) 0.15709(13) 0.0386(8) Uani 1 1 d .
H23 H -0.2205 0.4646 0.1501 0.046 Uiso 1 1 calc R
C24 C -0.1243(5) 0.6571(4) 0.11759(13) 0.0382(8) Uani 1 1 d .
C25 C 0.0400(5) 0.7578(4) 0.12848(14) 0.0451(9) Uani 1 1 d .
H25 H 0.0371 0.8412 0.1018 0.054 Uiso 1 1 calc R
C26 C 0.2082(6) 0.7383(4) 0.17777(14) 0.0446(9) Uani 1 1 d .
H26 H 0.3182 0.8094 0.1843 0.054 Uiso 1 1 calc R
N1 N 0.1239(5) 0.5846(3) 0.55951(13) 0.0426(7) Uani 1 1 d .
N2 N -0.2883(5) 0.6732(4) 0.06553(14) 0.0464(8) Uani 1 1 d .
H111 H 0.043(6) 0.660(4) 0.5730(15) 0.058(12) Uiso 1 1 d .
H112 H 0.250(6) 0.569(4) 0.5916(15) 0.067(11) Uiso 1 1 d .
H221 H -0.403(6) 0.612(4) 0.0664(15) 0.054(11) Uiso 1 1 d .
H222 H -0.311(6) 0.763(4) 0.0524(16) 0.063(12) Uiso 1 1 d .

loop_
_atom_site_aniso_label
_atom_site_aniso_U_11
_atom_site_aniso_U_22
_atom_site_aniso_U_33
_atom_site_aniso_U_23
_atom_site_aniso_U_13
_atom_site_aniso_U_12
C1 0.0393(17) 0.065(2) 0.0368(17) -0.0007(16) 0.0031(15) 0.0053(19)
C11 0.0337(15) 0.041(2) 0.0276(14) -0.0012(14) -0.0033(13) -0.0037(16)
C12 0.0308(15) 0.039(2) 0.0337(16) -0.0008(14) -0.0046(14) 0.0041(15)
C13 0.0268(14) 0.045(2) 0.0359(16) -0.0057(15) 0.0010(15) 0.0035(15)
C14 0.0372(16) 0.037(2) 0.0260(15) -0.0050(13) 0.0007(14) -0.0044(17)
C15 0.0344(16) 0.043(2) 0.0308(16) 0.0002(14) -0.0100(14) 0.0012(16)
C16 0.0301(15) 0.042(2) 0.0387(17) -0.0096(15) -0.0015(14) 0.0009(16)
C21 0.0361(17) 0.050(2) 0.0288(15) -0.0044(15) 0.0064(14) 0.0015(16)
C22 0.0470(18) 0.048(2) 0.0307(15) 0.0044(15) 0.0094(16) 0.0021(19)
C23 0.0369(16) 0.044(2) 0.0353(16) -0.0031(16) 0.0012(15) -0.0040(16)
C24 0.0396(17) 0.048(2) 0.0266(15) -0.0021(15) 0.0048(15) 0.0069(18)
C25 0.059(2) 0.036(2) 0.0406(18) 0.0045(15) -0.0041(18) -0.0019(19)
C26 0.052(2) 0.041(2) 0.0409(17) -0.0028(16) 0.0011(17) -0.0118(19)
N1 0.0433(16) 0.055(2) 0.0294(14) 0.0012(14) 0.0003(14) -0.0021(16)
N2 0.0474(18) 0.049(2) 0.0430(16) 0.0024(16) -0.0062(15) 0.0026(19)

loop_
_atom_type_symbol
_atom_type_description
_atom_type_scat_dispersion_real
_atom_type_scat_dispersion_imag
_atom_type_scat_source
C C 0.0033 0.0016 'International Tables Vol C Tables 4.2.6.8 and 6.1.1.4'
H H 0 0 'International Tables Vol C Tables 4.2.6.8 and 6.1.1.4'
N N 0.0061 0.0033 'International Tables Vol C Tables 4.2.6.8 and 6.1.1.4'

loop_
_exptl_crystal_face_index_h
_exptl_crystal_face_index_k
_exptl_crystal_face_index_l
_exptl_crystal_face_perp_dist
0 1 0 0.25
0 -1 0 0.15
0 0 1 0.04
0 0 -1 0.04
1 0 0 0.1
-1 0 0 0.05

loop_
_geom_angle_atom_site_label_1
_geom_angle_atom_site_label_2
_geom_angle_atom_site_label_3
_geom_angle
C21 C1 C11 115.6(2)
C21 C1 H1A 108.4
C11 C1 H1A 108.4
C21 C1 H1B 108.4
C11 C1 H1B 108.4
H1A C1 H1B 107.4
C16 C11 C12 117.2(2)
C16 C11 C1 119.5(3)
C12 C11 C1 123.3(3)
C11 C12 C13 121.6(3)
C11 C12 H12 119.2
C13 C12 H12 119.2
C14 C13 C12 120.6(3)
C14 C13 H13 119.7
C12 C13 H13 119.7
C13 C14 C15 118.4(2)
C13 C14 N1 120.5(3)
C15 C14 N1 121.0(3)
C16 C15 C14 120.1(3)
C16 C15 H15 119.9
C14 C15 H15 119.9
C15 C16 C11 122.0(3)
C15 C16 H16 119
C11 C16 H16 119
C26 C21 C22 117.1(3)
C26 C21 C1 121.4(3)
C22 C21 C1 121.5(3)
C21 C22 C23 121.4(3)
C21 C22 H22 119.3
C23 C22 H22 119.3
C24 C23 C22 120.9(3)
C24 C23 H23 119.5
C22 C23 H23 119.5
C25 C24 C23 117.6(3)
C25 C24 N2 121.0(3)
C23 C24 N2 121.2(3)
C26 C25 C24 120.8(3)
C26 C25 H25 119.6
C24 C25 H25 119.6
C21 C26 C25 122.2(3)
C21 C26 H26 118.9
C25 C26 H26 118.9
C14 N1 H111 113(2)
C14 N1 H112 112.5(18)
H111 N1 H112 110(3)
C24 N2 H221 116(2)
C24 N2 H222 114(2)
H221 N2 H222 121(3)

loop_
_geom_bond_atom_site_label_1
_geom_bond_atom_site_label_2
_geom_bond_distance
C1 C21 1.512(4)
C1 C11 1.523(4)
C1 H1A 0.99
C1 H1B 0.99
C11 C16 1.388(4)
C11 C12 1.386(4)
C12 C13 1.391(3)
C12 H12 0.95
C13 C14 1.384(4)
C13 H13 0.95
C14 C15 1.395(4)
C14 N1 1.409(4)
C15 C16 1.385(4)
C15 H15 0.95
C16 H16 0.95
C21 C26 1.380(4)
C21 C22 1.381(4)
C22 C23 1.392(4)
C22 H22 0.95
C23 C24 1.387(4)
C23 H23 0.95
C24 C25 1.384(4)
C24 N2 1.397(4)
C25 C26 1.382(4)
C25 H25 0.95
C26 H26 0.95
N1 H111 0.91(3)
N1 H112 0.98(3)
N2 H221 0.90(3)
N2 H222 0.91(4)

loop_
_geom_hbond_atom_site_label_D
_geom_hbond_atom_site_label_H
_geom_hbond_atom_site_label_A
_geom_hbond_distance_DH
_geom_hbond_distance_HA
_geom_hbond_distance_DA
_geom_hbond_angle_DHA
_geom_hbond_site_symmetry_A
N2 H221 N1 0.90(3) 2.30(4) 3.172(5) 165(3) 2_464

loop_
_geom_torsion_atom_site_label_1
_geom_torsion_atom_site_label_2
_geom_torsion_atom_site_label_3
_geom_torsion_atom_site_label_4
_geom_torsion
C21 C1 C11 C16 162.8(3)
C21 C1 C11 C12 -17.8(5)
C16 C11 C12 C13 0.0(5)
C1 C11 C12 C13 -179.4(3)
C11 C12 C13 C14 0.1(5)
C12 C13 C14 C15 -0.1(4)
C12 C13 C14 N1 -177.2(3)
C13 C14 C15 C16 0.0(4)
N1 C14 C15 C16 177.1(3)
C14 C15 C16 C11 0.2(5)
C12 C11 C16 C15 -0.1(5)
C1 C11 C16 C15 179.3(3)
C11 C1 C21 C26 112.5(3)
C11 C1 C21 C22 -66.7(4)
C26 C21 C22 C23 0.6(4)
C1 C21 C22 C23 179.8(2)
C21 C22 C23 C24 -1.0(4)
C22 C23 C24 C25 1.2(4)
C22 C23 C24 N2 177.2(3)
C23 C24 C25 C26 -0.8(4)
N2 C24 C25 C26 -176.9(3)
C22 C21 C26 C25 -0.2(4)
C1 C21 C26 C25 -179.5(3)
C24 C25 C26 C21 0.4(5)
